data_4134950
loop_
_publ_author_name
'Lin, You-Chen'
'Ribaucourt, Aubert'
'Moazami, Yasamin'
'Pierce, Joshua G.'

_publ_section_title
;
 Concise Synthesis and Antimicrobial Evaluation of the Guanidinium
 Alkaloid Batzelladine D: Development of a Stereodivergent Strategy.
;
_journal_issue 21
_journal_name_full 'Journal of the American Chemical Society'
_journal_page_first 9850
_journal_page_last 9857
_journal_paper_doi 10.1021/jacs.0c04091
_journal_volume 142
_journal_year 2020
_chemical_formula_moiety 'C15 H29 N O2 Si'
_chemical_formula_sum 'C15 H29 N O2 Si'
_chemical_formula_weight 283.48
_space_group_crystal_system monoclinic
_space_group_IT_number 14
_space_group_name_Hall '-P 2ybc'
_space_group_name_H-M_alt 'P 1 21/c 1'
_atom_sites_solution_hydrogens mixed
_cell_angle_alpha 90
_cell_angle_beta 90.6262(12)
_cell_angle_gamma 90
_cell_formula_units_Z 4
_cell_length_a 12.8389(5)
_cell_length_b 11.5893(4)
_cell_length_c 11.6900(4)
_cell_measurement_reflns_used 9105
_cell_measurement_temperature 100.(2)
_cell_measurement_theta_max 27.0978
_cell_measurement_theta_min 2.3675
_cell_volume 1739.30(11)
_computing_cell_refinement 'SAINT V8.38A (Bruker AXS Inc., 2017)'
_computing_data_collection 'Bruker Instrument Service v2013.12.0.0'
_computing_data_reduction 'SAINT V8.38A (Bruker AXS Inc., 2017)'
_computing_molecular_graphics 'shelXle (C.B. Huebschle, rev 882)'
_computing_structure_refinement 'SHELXL-2017/1 (Sheldrick, 2017)'
_diffrn_ambient_temperature 100.(2)
_diffrn_detector_area_resol_mean 8.3333
_diffrn_measured_fraction_theta_full 0.999
_diffrn_measured_fraction_theta_max 0.999
_diffrn_measurement_device_type 'Bruker-Nonius X8 Kappa APEX II'
_diffrn_measurement_method 'phi and omega scans'
_diffrn_radiation_monochromator graphite
_diffrn_radiation_type MoK\a
_diffrn_radiation_wavelength 0.71073
_diffrn_reflns_av_R_equivalents 0.0301
_diffrn_reflns_av_unetI/netI 0.0201
_diffrn_reflns_limit_h_max 16
_diffrn_reflns_limit_h_min -16
_diffrn_reflns_limit_k_max 14
_diffrn_reflns_limit_k_min -14
_diffrn_reflns_limit_l_max 14
_diffrn_reflns_limit_l_min -14
_diffrn_reflns_number 28147
_diffrn_reflns_theta_full 27.12
_diffrn_reflns_theta_max 27.12
_diffrn_reflns_theta_min 2.37
_diffrn_source 'fine-focus sealed tube'
_exptl_absorpt_coefficient_mu 0.135
_exptl_absorpt_correction_T_max 0.99
_exptl_absorpt_correction_T_min 0.96
_exptl_absorpt_correction_type multi-scan
_exptl_absorpt_process_details
;
SADABS-2016/2 - Bruker AXS area detector scaling and absorption correction
;
_exptl_crystal_colour colorless
_exptl_crystal_density_diffrn 1.083
_exptl_crystal_density_method 'not measured'
_exptl_crystal_description plate
_exptl_crystal_F_000 624
_exptl_crystal_size_max 0.251
_exptl_crystal_size_mid 0.203
_exptl_crystal_size_min 0.050
_refine_diff_density_max 0.396
_refine_diff_density_min -0.207
_refine_ls_extinction_method none
_refine_ls_goodness_of_fit_ref 1.029
_refine_ls_hydrogen_treatment mixed
_refine_ls_matrix_type full
_refine_ls_number_parameters 181
_refine_ls_number_reflns 3841
_refine_ls_number_restraints 0
_refine_ls_restrained_S_all 1.029
_refine_ls_R_factor_all 0.0450
_refine_ls_R_factor_gt 0.0339
_refine_ls_shift/su_max 0.000
_refine_ls_shift/su_mean 0.000
_refine_ls_structure_factor_coef Fsqd
_refine_ls_weighting_details 'w=1/[\s^2^(Fo^2^)+(0.0429P)^2^+0.6365P] where P=(Fo^2^+2Fc^2^)/3'
_refine_ls_weighting_scheme calc
_refine_ls_wR_factor_gt 0.0843
_refine_ls_wR_factor_ref 0.0901
_reflns_number_gt 3214
_reflns_number_total 3841
_reflns_threshold_expression 'I > 2\s(I)'
_cod_data_source_file ja0c04091_si_002.cif
_cod_data_source_block rds852
_cod_depositor_comments
;
The following automatic conversions were performed:

data item '_exptl_absorpt_correction_type' value 'Multi-Scan' was
changed to 'multi-scan' in accordance with the
/home/data/users/saulius/crontab/automatic-downloads/rss-feeds/ACS/lib/dictionaries/cif_core.dic
dictionary named 'cif_core.dic' version 2.4.2 last updated on
2011-04-26.

Automatic conversion script
Id: cif_fix_values 7556 2019-12-06 15:28:31Z antanas 

 Adding full bibliography for 4134949--4134950.cif.
;
_cod_database_code 4134950

loop_
_space_group_symop_operation_xyz
'x, y, z'
'-x, y+1/2, -z+1/2'
'-x, -y, -z'
'x, -y-1/2, z-1/2'

loop_
_atom_site_type_symbol
_atom_site_label
_atom_site_fract_x
_atom_site_fract_y
_atom_site_fract_z
_atom_site_U_iso_or_equiv
_atom_site_adp_type
_atom_site_calc_flag
_atom_site_refinement_flags_adp
_atom_site_refinement_flags_occupancy
_atom_site_refinement_flags_posn
_atom_site_occupancy
_atom_site_disorder_assembly
_atom_site_disorder_group
Si Si1 0.17220(3) 0.02974(3) 0.15369(3) 0.01747(10) Uani d . . . 1 . .
O O1 0.42715(7) -0.01955(8) 0.19596(8) 0.0274(2) Uani d . . . 1 . .
O O2 0.43788(8) 0.13531(9) -0.05508(8) 0.0291(2) Uani d . . . 1 . .
H H2 0.4770(14) 0.1028(16) -0.0982(16) 0.044 Uiso d U . . 1 . .
N N1 0.28920(8) 0.10897(8) 0.16075(9) 0.0187(2) Uani d . . . 1 . .
C C3 0.31867(9) 0.22996(10) 0.12806(10) 0.0180(2) Uani d . . . 1 . .
H H3 0.298575 0.248332 0.0472 0.022 Uiso calc U . R 1 . .
C C2 0.43492(9) 0.19229(11) 0.13928(11) 0.0206(3) Uani d . . . 1 . .
H H2A 0.471734 0.230643 0.204814 0.025 Uiso calc U . R 1 . .
C C4 0.28094(10) 0.32072(10) 0.21089(11) 0.0198(3) Uani d . . . 1 . .
H H4A 0.30407 0.299818 0.289254 0.024 Uiso calc U . R 1 . .
H H4B 0.203835 0.321873 0.209668 0.024 Uiso calc U . R 1 . .
C C5 0.32152(11) 0.44131(11) 0.18215(11) 0.0235(3) Uani d . . . 1 . .
H H5A 0.398608 0.440212 0.181331 0.028 Uiso calc U . R 1 . .
H H5B 0.296435 0.463864 0.104949 0.028 Uiso calc U . R 1 . .
C C6 0.28526(11) 0.52797(11) 0.26797(12) 0.0280(3) Uani d . . . 1 . .
H H6 0.309357 0.51921 0.344603 0.034 Uiso calc U . R 1 . .
C C10 0.12151(12) 0.00474(12) 0.30211(11) 0.0300(3) Uani d . . . 1 . .
C C1 0.39050(10) 0.07488(11) 0.17127(10) 0.0213(3) Uani d . . . 1 . .
C C14 0.20133(11) -0.10960(11) 0.08217(11) 0.0254(3) Uani d . . . 1 . .
H H14A 0.22739 -0.094735 0.005078 0.038 Uiso calc U . R 1 . .
H H14B 0.137682 -0.156082 0.07705 0.038 Uiso calc U . R 1 . .
H H14C 0.254274 -0.151473 0.126666 0.038 Uiso calc U . R 1 . .
C C15 0.08126(11) 0.12007(11) 0.06708(12) 0.0284(3) Uani d . . . 1 . .
H H15A 0.080925 0.198913 0.097377 0.043 Uiso calc U . R 1 . .
H H15B 0.010886 0.087658 0.070857 0.043 Uiso calc U . R 1 . .
H H15C 0.104063 0.121247 -0.012648 0.043 Uiso calc U . R 1 . .
C C8 0.49911(10) 0.19196(12) 0.03088(11) 0.0250(3) Uani d . . . 1 . .
H H8 0.564041 0.146215 0.044937 0.03 Uiso calc U . R 1 . .
C C7 0.22294(14) 0.61498(13) 0.24589(14) 0.0403(4) Uani d . . . 1 . .
H H7A 0.197096 0.626789 0.170338 0.048 Uiso calc U . R 1 . .
H H7B 0.203617 0.666205 0.30545 0.048 Uiso calc U . R 1 . .
C C11 0.02740(14) -0.07683(14) 0.29538(14) 0.0417(4) Uani d . . . 1 . .
H H11A -0.026314 -0.043118 0.245429 0.063 Uiso calc U . R 1 . .
H H11B -0.000837 -0.088019 0.372133 0.063 Uiso calc U . R 1 . .
H H11C 0.049286 -0.151408 0.264283 0.063 Uiso calc U . R 1 . .
C C9 0.52896(12) 0.31234(14) -0.00696(13) 0.0367(3) Uani d . . . 1 . .
H H9A 0.571928 0.307539 -0.07557 0.055 Uiso calc U . R 1 . .
H H9B 0.568464 0.350576 0.054412 0.055 Uiso calc U . R 1 . .
H H9C 0.465799 0.356822 -0.024218 0.055 Uiso calc U . R 1 . .
C C12 0.08849(16) 0.11889(15) 0.35718(15) 0.0508(5) Uani d . . . 1 . .
H H12A 0.148441 0.171117 0.361368 0.076 Uiso calc U . R 1 . .
H H12B 0.06287 0.104095 0.434468 0.076 Uiso calc U . R 1 . .
H H12C 0.033052 0.154421 0.310906 0.076 Uiso calc U . R 1 . .
C C13 0.20705(16) -0.05161(16) 0.37608(13) 0.0485(5) Uani d . . . 1 . .
H H13A 0.22947 -0.123754 0.340203 0.073 Uiso calc U . R 1 . .
H H13B 0.179702 -0.068031 0.452307 0.073 Uiso calc U . R 1 . .
H H13C 0.266553 0.000996 0.382919 0.073 Uiso calc U . R 1 . .

loop_
_atom_site_aniso_label
_atom_site_aniso_U_11
_atom_site_aniso_U_22
_atom_site_aniso_U_33
_atom_site_aniso_U_12
_atom_site_aniso_U_13
_atom_site_aniso_U_23
Si1 0.01982(17) 0.01496(16) 0.01761(17) -0.00150(12) 0.00010(12) -0.00097(12)
O1 0.0269(5) 0.0250(5) 0.0303(5) 0.0085(4) -0.0009(4) 0.0017(4)
O2 0.0234(5) 0.0387(6) 0.0251(5) 0.0045(4) -0.0015(4) -0.0096(4)
N1 0.0185(5) 0.0146(5) 0.0232(5) 0.0007(4) -0.0009(4) -0.0007(4)
C3 0.0164(6) 0.0169(6) 0.0206(6) -0.0025(4) -0.0022(4) -0.0005(4)
C2 0.0166(6) 0.0232(6) 0.0221(6) -0.0002(5) -0.0033(5) -0.0016(5)
C4 0.0195(6) 0.0182(6) 0.0217(6) -0.0012(5) -0.0007(5) -0.0020(5)
C5 0.0280(7) 0.0189(6) 0.0234(6) -0.0030(5) -0.0023(5) -0.0013(5)
C6 0.0372(8) 0.0196(6) 0.0271(7) -0.0028(5) -0.0051(6) -0.0039(5)
C10 0.0434(8) 0.0251(7) 0.0218(7) -0.0110(6) 0.0080(6) -0.0032(5)
C1 0.0209(6) 0.0241(6) 0.0187(6) 0.0025(5) -0.0013(5) -0.0019(5)
C14 0.0326(7) 0.0189(6) 0.0248(7) -0.0016(5) 0.0009(5) -0.0031(5)
C15 0.0244(7) 0.0224(6) 0.0382(8) -0.0028(5) -0.0080(6) 0.0022(6)
C8 0.0173(6) 0.0322(7) 0.0253(7) 0.0005(5) -0.0010(5) -0.0022(5)
C7 0.0629(11) 0.0231(7) 0.0349(8) 0.0090(7) -0.0022(7) -0.0010(6)
C11 0.0508(10) 0.0390(9) 0.0358(8) -0.0191(8) 0.0167(7) -0.0022(7)
C9 0.0324(8) 0.0416(8) 0.0361(8) -0.0085(7) 0.0074(6) 0.0032(7)
C12 0.0747(13) 0.0373(9) 0.0411(9) -0.0155(8) 0.0350(9) -0.0139(7)
C13 0.0744(13) 0.0496(10) 0.0214(7) -0.0170(9) -0.0095(8) 0.0084(7)

loop_
_atom_type_symbol
_atom_type_description
_atom_type_scat_dispersion_real
_atom_type_scat_dispersion_imag
_atom_type_scat_source
C C 0.0033 0.0016 'International Tables Vol C Tables 4.2.6.8 and 6.1.1.4'
H H 0.0000 0.0000 'International Tables Vol C Tables 4.2.6.8 and 6.1.1.4'
N N 0.0061 0.0033 'International Tables Vol C Tables 4.2.6.8 and 6.1.1.4'
O O 0.0106 0.0060 'International Tables Vol C Tables 4.2.6.8 and 6.1.1.4'
Si Si 0.0817 0.0704 'International Tables Vol C Tables 4.2.6.8 and 6.1.1.4'

loop_
_geom_angle_atom_site_label_1
_geom_angle_atom_site_label_2
_geom_angle_atom_site_label_3
_geom_angle_site_symmetry_1
_geom_angle_site_symmetry_3
_geom_angle
_geom_angle_publ_flag
N1 Si1 C14 . . 107.35(6) ?
N1 Si1 C15 . . 105.19(6) ?
C14 Si1 C15 . . 111.87(6) ?
N1 Si1 C10 . . 109.89(6) ?
C14 Si1 C10 . . 110.75(6) ?
C15 Si1 C10 . . 111.54(7) ?
C8 O2 H2 . . 108.1(13) ?
C1 N1 C3 . . 92.91(9) ?
C1 N1 Si1 . . 131.70(9) ?
C3 N1 Si1 . . 133.73(8) ?
N1 C3 C4 . . 113.75(10) ?
N1 C3 C2 . . 87.75(9) ?
C4 C3 C2 . . 116.98(10) ?
N1 C3 H3 . . 112.1 ?
C4 C3 H3 . . 112.1 ?
C2 C3 H3 . . 112.1 ?
C8 C2 C1 . . 114.23(10) ?
C8 C2 C3 . . 117.26(10) ?
C1 C2 C3 . . 84.85(9) ?
C8 C2 H2A . . 112.6 ?
C1 C2 H2A . . 112.6 ?
C3 C2 H2A . . 112.6 ?
C3 C4 C5 . . 112.48(10) ?
C3 C4 H4A . . 109.1 ?
C5 C4 H4A . . 109.1 ?
C3 C4 H4B . . 109.1 ?
C5 C4 H4B . . 109.1 ?
H4A C4 H4B . . 107.8 ?
C6 C5 C4 . . 110.88(11) ?
C6 C5 H5A . . 109.5 ?
C4 C5 H5A . . 109.5 ?
C6 C5 H5B . . 109.5 ?
C4 C5 H5B . . 109.5 ?
H5A C5 H5B . . 108.1 ?
C7 C6 C5 . . 125.27(13) ?
C7 C6 H6 . . 117.4 ?
C5 C6 H6 . . 117.4 ?
C12 C10 C11 . . 109.37(13) ?
C12 C10 C13 . . 109.25(14) ?
C11 C10 C13 . . 108.93(13) ?
C12 C10 Si1 . . 110.75(10) ?
C11 C10 Si1 . . 109.11(10) ?
C13 C10 Si1 . . 109.40(11) ?
O1 C1 N1 . . 130.09(12) ?
O1 C1 C2 . . 135.40(12) ?
N1 C1 C2 . . 94.49(10) ?
Si1 C14 H14A . . 109.5 ?
Si1 C14 H14B . . 109.5 ?
H14A C14 H14B . . 109.5 ?
Si1 C14 H14C . . 109.5 ?
H14A C14 H14C . . 109.5 ?
H14B C14 H14C . . 109.5 ?
Si1 C15 H15A . . 109.5 ?
Si1 C15 H15B . . 109.5 ?
H15A C15 H15B . . 109.5 ?
Si1 C15 H15C . . 109.5 ?
H15A C15 H15C . . 109.5 ?
H15B C15 H15C . . 109.5 ?
O2 C8 C9 . . 110.91(11) ?
O2 C8 C2 . . 106.77(10) ?
C9 C8 C2 . . 112.50(11) ?
O2 C8 H8 . . 108.9 ?
C9 C8 H8 . . 108.9 ?
C2 C8 H8 . . 108.9 ?
C6 C7 H7A . . 120.0 ?
C6 C7 H7B . . 120.0 ?
H7A C7 H7B . . 120.0 ?
C10 C11 H11A . . 109.5 ?
C10 C11 H11B . . 109.5 ?
H11A C11 H11B . . 109.5 ?
C10 C11 H11C . . 109.5 ?
H11A C11 H11C . . 109.5 ?
H11B C11 H11C . . 109.5 ?
C8 C9 H9A . . 109.5 ?
C8 C9 H9B . . 109.5 ?
H9A C9 H9B . . 109.5 ?
C8 C9 H9C . . 109.5 ?
H9A C9 H9C . . 109.5 ?
H9B C9 H9C . . 109.5 ?
C10 C12 H12A . . 109.5 ?
C10 C12 H12B . . 109.5 ?
H12A C12 H12B . . 109.5 ?
C10 C12 H12C . . 109.5 ?
H12A C12 H12C . . 109.5 ?
H12B C12 H12C . . 109.5 ?
C10 C13 H13A . . 109.5 ?
C10 C13 H13B . . 109.5 ?
H13A C13 H13B . . 109.5 ?
C10 C13 H13C . . 109.5 ?
H13A C13 H13C . . 109.5 ?
H13B C13 H13C . . 109.5 ?

loop_
_geom_bond_atom_site_label_1
_geom_bond_atom_site_label_2
_geom_bond_site_symmetry_2
_geom_bond_distance
_geom_bond_publ_flag
Si1 N1 . 1.7617(10) ?
Si1 C14 . 1.8584(13) ?
Si1 C15 . 1.8596(14) ?
Si1 C10 . 1.8822(14) ?
O1 C1 . 1.2245(16) ?
O2 C8 . 1.4288(16) ?
O2 H2 . 0.809(19) ?
N1 C1 . 1.3635(16) ?
N1 C3 . 1.5029(15) ?
C3 C4 . 1.5128(16) ?
C3 C2 . 1.5592(16) ?
C3 H3 . 1.0 ?
C2 C8 . 1.5191(18) ?
C2 C1 . 1.5236(18) ?
C2 H2A . 1.0 ?
C4 C5 . 1.5301(17) ?
C4 H4A . 0.99 ?
C4 H4B . 0.99 ?
C5 C6 . 1.4974(18) ?
C5 H5A . 0.99 ?
C5 H5B . 0.99 ?
C6 C7 . 1.311(2) ?
C6 H6 . 0.95 ?
C10 C12 . 1.533(2) ?
C10 C11 . 1.535(2) ?
C10 C13 . 1.536(2) ?
C14 H14A . 0.98 ?
C14 H14B . 0.98 ?
C14 H14C . 0.98 ?
C15 H15A . 0.98 ?
C15 H15B . 0.98 ?
C15 H15C . 0.98 ?
C8 C9 . 1.514(2) ?
C8 H8 . 1.0 ?
C7 H7A . 0.95 ?
C7 H7B . 0.95 ?
C11 H11A . 0.98 ?
C11 H11B . 0.98 ?
C11 H11C . 0.98 ?
C9 H9A . 0.98 ?
C9 H9B . 0.98 ?
C9 H9C . 0.98 ?
C12 H12A . 0.98 ?
C12 H12B . 0.98 ?
C12 H12C . 0.98 ?
C13 H13A . 0.98 ?
C13 H13B . 0.98 ?
C13 H13C . 0.98 ?

loop_
_geom_hbond_atom_site_label_D
_geom_hbond_atom_site_label_H
_geom_hbond_atom_site_label_A
_geom_hbond_site_symmetry_A
_geom_hbond_distance_DH
_geom_hbond_distance_HA
_geom_hbond_distance_DA
_geom_hbond_angle_DHA
_geom_hbond_publ_flag
O2 H2 O1 3_655 0.809(19) 1.945(19) 2.7527(14) 177.3(19) ?

loop_
_geom_torsion_atom_site_label_1
_geom_torsion_atom_site_label_2
_geom_torsion_atom_site_label_3
_geom_torsion_atom_site_label_4
_geom_torsion_site_symmetry_1
_geom_torsion_site_symmetry_2
_geom_torsion_site_symmetry_3
_geom_torsion_site_symmetry_4
_geom_torsion
_geom_torsion_publ_flag
C14 Si1 N1 C1 . . . . -31.75(13) ?
C15 Si1 N1 C1 . . . . -151.04(11) ?
C10 Si1 N1 C1 . . . . 88.77(12) ?
C14 Si1 N1 C3 . . . . 129.40(11) ?
C15 Si1 N1 C3 . . . . 10.11(13) ?
C10 Si1 N1 C3 . . . . -110.09(12) ?
C1 N1 C3 C4 . . . . -118.41(11) ?
Si1 N1 C3 C4 . . . . 75.57(14) ?
C1 N1 C3 C2 . . . . 0.19(9) ?
Si1 N1 C3 C2 . . . . -165.82(10) ?
N1 C3 C2 C8 . . . . 114.48(11) ?
C4 C3 C2 C8 . . . . -129.91(12) ?
N1 C3 C2 C1 . . . . -0.17(8) ?
C4 C3 C2 C1 . . . . 115.44(11) ?
N1 C3 C4 C5 . . . . 174.12(10) ?
C2 C3 C4 C5 . . . . 73.99(14) ?
C3 C4 C5 C6 . . . . -178.25(11) ?
C4 C5 C6 C7 . . . . -115.74(16) ?
N1 Si1 C10 C12 . . . . 66.52(13) ?
C14 Si1 C10 C12 . . . . -175.04(12) ?
C15 Si1 C10 C12 . . . . -49.74(13) ?
N1 Si1 C10 C11 . . . . -173.04(10) ?
C14 Si1 C10 C11 . . . . -54.60(13) ?
C15 Si1 C10 C11 . . . . 70.70(12) ?
N1 Si1 C10 C13 . . . . -53.96(11) ?
C14 Si1 C10 C13 . . . . 64.48(12) ?
C15 Si1 C10 C13 . . . . -170.22(10) ?
C3 N1 C1 O1 . . . . -178.94(14) ?
Si1 N1 C1 O1 . . . . -12.5(2) ?
C3 N1 C1 C2 . . . . -0.20(9) ?
Si1 N1 C1 C2 . . . . 166.28(9) ?
C8 C2 C1 O1 . . . . 61.19(19) ?
C3 C2 C1 O1 . . . . 178.82(15) ?
C8 C2 C1 N1 . . . . -117.44(11) ?
C3 C2 C1 N1 . . . . 0.19(9) ?
C1 C2 C8 O2 . . . . 50.05(14) ?
C3 C2 C8 O2 . . . . -46.91(14) ?
C1 C2 C8 C9 . . . . 171.94(11) ?
C3 C2 C8 C9 . . . . 74.98(14) ?
